data_2107038
loop_
_publ_author_name
'Lemoine, P.'
'Guittard, M.'
'Carre, D.'

_publ_section_title
;
 Structure du sulfure d'europium et d'antimoine Eu3 Sb4 S9
;
_journal_name_full 'Acta Crystallographica B (24,1968-38,1982)'
_journal_page_first 1281
_journal_page_last 1284
_journal_volume 37
_journal_year 1981
_chemical_formula_sum 'Eu3 S9 Sb4'
_chemical_name_systematic 'Eu3 Sb4 S9'
_space_group_IT_number 62
_symmetry_space_group_name_Hall '-P 2c 2n'
_symmetry_space_group_name_H-M 'P n a m'
_cell_angle_alpha 90
_cell_angle_beta 90
_cell_angle_gamma 90
_cell_formula_units_Z 4
_cell_length_a 16.495
_cell_length_b 23.843
_cell_length_c 4.031
_cell_volume 1585.353
_citation_journal_id_ASTM ACBCAR
_cod_data_source_file Lemoine_ACBCAR_1981_1400.cif
_cod_data_source_block Eu3S9Sb4
_cod_original_sg_symbol_Hall '-P 2ac 2n (-x,z,y)'
_cod_database_code 2107038

loop_
_symmetry_equiv_pos_as_xyz
x,y,z
-x+1/2,y+1/2,-z
x+1/2,-y+1/2,-z+1/2
-x,-y,z+1/2
-x,-y,-z
x-1/2,-y-1/2,z
-x-1/2,y-1/2,z-1/2
x,y,-z-1/2

loop_
_atom_site_label
_atom_site_type_symbol
_atom_site_fract_x
_atom_site_fract_y
_atom_site_fract_z
_atom_site_occupancy
_atom_site_U_iso_or_equiv
Eu2 Eu+2 0.3259 0.6731 0.25 1 0.0
Eu1 Eu+2 0.1222 0.5543 0.25 1 0.0
S8 S-2 0.3653 0.8006 0.25 1 0.0
Sb1 Sb+3 0.1681 0.0052 0.25 1 0.0
Eu3 Eu+2 0.057 0.7335 0.25 1 0.0
Sb2 Sb+3 0.4714 0.394 0.25 1 0.0
Sb3 Sb+3 0.0879 0.3936 0.25 1 0.0
S2 S-2 0.4481 0.1381 0.25 1 0.0
S5 S-2 0.4369 0.5672 0.25 1 0.0
S4 S-2 0.2971 0.2237 0.25 1 0.0
S7 S-2 0.2533 0.4647 0.25 1 0.0
S1 S-2 0.2498 0.09 0.25 1 0.0
S3 S-2 0.0394 0.1956 0.25 1 0.0
S6 S-2 0.4384 0.9635 0.25 1 0.0
S9 S-2 0.1372 0.8486 0.25 1 0.0
Sb4 Sb+3 0.2542 0.3208 0.25 1 0.0
